data_4133807
loop_
_publ_author_name
'Liu, Zhi-Yun'
'Zhang, Ming'
'Wang, Xiao-Chen'

_publ_section_title
;
 Hydrosilylation-Promoted Furan Diels-Alder Cycloadditions with
 Stereoselectivity Controlled by the Silyl Group.
;
_journal_name_full 'Journal of the American Chemical Society'
_journal_paper_doi 10.1021/jacs.9b11909
_journal_year 2019
_chemical_formula_moiety 'C24 H39 N O3 S Si'
_chemical_formula_sum 'C24 H39 N O3 S Si'
_chemical_formula_weight 449.71
_space_group_crystal_system monoclinic
_space_group_IT_number 14
_space_group_name_Hall '-P 2ybc'
_space_group_name_H-M_alt 'P 1 21/c 1'
_atom_sites_solution_hydrogens geom
_atom_sites_solution_primary direct
_audit_creation_date 2018-05-22
_audit_creation_method
;
Olex2 1.2
(compiled 2018.04.26 svn.r3504 for OlexSys, GUI svn.r5492)
;
_audit_update_record
;
????
;
_cell_angle_alpha 90
_cell_angle_beta 100.49(3)
_cell_angle_gamma 90
_cell_formula_units_Z 4
_cell_length_a 11.817(2)
_cell_length_b 8.0550(16)
_cell_length_c 27.107(5)
_cell_measurement_reflns_used 6257
_cell_measurement_temperature 113(2)
_cell_measurement_theta_max 27.8784
_cell_measurement_theta_min 2.2923
_cell_volume 2537.1(8)
_computing_cell_refinement crystalclear
_computing_data_collection crystalclear
_computing_data_reduction crystalclear
_computing_molecular_graphics 'Olex2 (Dolomanov et al., 2009)'
_computing_publication_material 'Olex2 (Dolomanov et al., 2009)'
_computing_structure_refinement 'ShelXL (Sheldrick, 2015)'
_computing_structure_solution 'ShelXS (Sheldrick, 2008)'
_diffrn_ambient_temperature 113.15
_diffrn_measured_fraction_theta_full 0.998
_diffrn_measured_fraction_theta_max 0.997
_diffrn_measurement_device_type 'Bruker P4'
_diffrn_measurement_method '\w scans'
_diffrn_radiation_monochromator graphite
_diffrn_radiation_type MoK\a
_diffrn_radiation_wavelength 0.71073
_diffrn_reflns_av_R_equivalents 0.0567
_diffrn_reflns_av_unetI/netI 0.0503
_diffrn_reflns_Laue_measured_fraction_full 0.998
_diffrn_reflns_Laue_measured_fraction_max 0.997
_diffrn_reflns_limit_h_max 15
_diffrn_reflns_limit_h_min -15
_diffrn_reflns_limit_k_max 10
_diffrn_reflns_limit_k_min -10
_diffrn_reflns_limit_l_max 35
_diffrn_reflns_limit_l_min -35
_diffrn_reflns_number 27472
_diffrn_reflns_point_group_measured_fraction_full 0.998
_diffrn_reflns_point_group_measured_fraction_max 0.997
_diffrn_reflns_theta_full 25.242
_diffrn_reflns_theta_max 27.864
_diffrn_reflns_theta_min 2.527
_exptl_absorpt_coefficient_mu 0.199
_exptl_absorpt_correction_T_max 1.0000
_exptl_absorpt_correction_T_min 0.8680
_exptl_absorpt_correction_type multi-scan
_exptl_absorpt_process_details crystalclear
_exptl_crystal_colour colorless
_exptl_crystal_density_diffrn 1.177
_exptl_crystal_description blocks
_exptl_crystal_F_000 976
_exptl_crystal_size_max 0.2
_exptl_crystal_size_mid 0.18
_exptl_crystal_size_min 0.12
_refine_diff_density_max 0.313
_refine_diff_density_min -0.360
_refine_diff_density_rms 0.052
_refine_ls_extinction_method none
_refine_ls_goodness_of_fit_ref 1.099
_refine_ls_hydrogen_treatment constr
_refine_ls_matrix_type full
_refine_ls_number_parameters 299
_refine_ls_number_reflns 6038
_refine_ls_number_restraints 108
_refine_ls_restrained_S_all 1.100
_refine_ls_R_factor_all 0.0699
_refine_ls_R_factor_gt 0.0497
_refine_ls_shift/su_max 0.000
_refine_ls_shift/su_mean 0.000
_refine_ls_structure_factor_coef Fsqd
_refine_ls_weighting_details 'w=1/[\s^2^(Fo^2^)+(0.0655P)^2^] where P=(Fo^2^+2Fc^2^)/3'
_refine_ls_weighting_scheme calc
_refine_ls_wR_factor_gt 0.1205
_refine_ls_wR_factor_ref 0.1308
_reflns_Friedel_coverage 0.000
_reflns_number_gt 4412
_reflns_number_total 6038
_reflns_threshold_expression 'I > 2\s(I)'
_cod_data_source_file ja9b11909_si_002.cif
_cod_data_source_block 3b
_cod_original_cell_volume 2537.1(9)
_cod_database_code 4133807
_shelx_shelxl_version_number 2014/8
_shelx_space_group_comment
;
The symmetry employed for this shelxl refinement is uniquely defined
by the following loop, which should always be used as a source of
symmetry information in preference to the above space-group names.
They are only intended as comments.
;
_shelx_estimated_absorpt_t_max 0.977
_shelx_estimated_absorpt_t_min 0.961
_olex2_refinement_description
;
1. Fixed Uiso
 At 1.2 times of:
  All C(H) groups, All C(H,H) groups
 At 1.5 times of:
  All C(H,H,H) groups
2. Restrained distances
 C10-C16 = C10-C16' = C16-C17 = C17-C18 = C16'-C17' = C17'-C18'
 1.54 with sigma of 0.01
3. Uiso/Uaniso restraints and constraints
C16 \\sim C17 \\sim C18 \\sim C16' \\sim C17' \\sim C18': within 2A with sigma
of 0.01 and sigma for terminal atoms of 0.02
Uanis(C16) \\sim Ueq, Uanis(C17) \\sim Ueq, Uanis(C18) \\sim Ueq, Uanis(C16')
\\sim Ueq, Uanis(C17') \\sim Ueq, Uanis(C18') \\sim Ueq: with sigma of 0.01 and
sigma for terminal atoms of 0.02
4. Others
 Sof(H10A)=Sof(C16')=Sof(H16C)=Sof(H16D)=Sof(C17')=Sof(H17C)=Sof(H17D)=
 Sof(C18')=Sof(H18D)=Sof(H18E)=Sof(H18F)=1-FVAR(1)
 Sof(H10)=Sof(C16)=Sof(H16A)=Sof(H16B)=Sof(C17)=Sof(H17A)=Sof(H17B)=Sof(C18)=
 Sof(H18A)=Sof(H18B)=Sof(H18C)=FVAR(1)
5.a Ternary CH refined with riding coordinates:
 C9(H9), C10(H10), C10(H10A), C11(H11)
5.b Secondary CH2 refined with riding coordinates:
 C8(H8A,H8B), C12(H12A,H12B), C15(H15A,H15B), C16(H16A,H16B), C17(H17A,H17B),
 C16'(H16C,H16D), C17'(H17C,H17D), C19(H19A,H19B), C21(H21A,H21B), C23(H23A,
 H23B)
5.c Me refined with riding coordinates:
 C7(H7A,H7B,H7C), C18(H18A,H18B,H18C), C18'(H18D,H18E,H18F), C20(H20A,H20B,
 H20C), C22(H22A,H22B,H22C), C24(H24A,H24B,H24C)
5.d Aromatic/amide H refined with riding coordinates:
 C2(H2), C3(H3), C5(H5), C6(H6), C13(H13)
;
_olex2_submission_special_instructions 'No special instructions were received'

loop_
_space_group_symop_operation_xyz
'x, y, z'
'-x, y+1/2, -z+1/2'
'-x, -y, -z'
'x, -y-1/2, z-1/2'

loop_
_atom_site_label
_atom_site_type_symbol
_atom_site_fract_x
_atom_site_fract_y
_atom_site_fract_z
_atom_site_U_iso_or_equiv
_atom_site_adp_type
_atom_site_occupancy
_atom_site_site_symmetry_order
_atom_site_calc_flag
_atom_site_refinement_flags_posn
_atom_site_refinement_flags_adp
_atom_site_refinement_flags_occupancy
_atom_site_disorder_assembly
_atom_site_disorder_group
S1 S 0.37041(4) 0.82122(5) 0.15740(2) 0.02662(13) Uani 1 1 d . . . . .
Si2 Si 0.25169(5) 1.10733(7) 0.46555(2) 0.03233(15) Uani 1 1 d . . . . .
O1 O 0.48373(11) 0.77007(16) 0.15221(5) 0.0344(3) Uani 1 1 d . . . . .
O2 O 0.31425(12) 0.95519(16) 0.12774(5) 0.0362(3) Uani 1 1 d . . . . .
O3 O 0.21338(10) 1.03747(17) 0.40736(4) 0.0319(3) Uani 1 1 d . . . . .
N1 N 0.37830(13) 0.87628(18) 0.21574(5) 0.0275(3) Uani 1 1 d . . . . .
C1 C 0.27977(15) 0.6460(2) 0.14722(6) 0.0253(4) Uani 1 1 d . . . . .
C2 C 0.32696(16) 0.4883(2) 0.14827(6) 0.0283(4) Uani 1 1 d . . . . .
H2 H 0.4081 0.4744 0.1544 0.034 Uiso 1 1 calc R . . . .
C3 C 0.25547(17) 0.3510(2) 0.14039(7) 0.0335(4) Uani 1 1 d . . . . .
H3 H 0.2881 0.2430 0.1411 0.040 Uiso 1 1 calc R . . . .
C4 C 0.13619(18) 0.3693(2) 0.13141(7) 0.0352(5) Uani 1 1 d . . . . .
C5 C 0.09050(17) 0.5278(3) 0.13051(7) 0.0364(5) Uani 1 1 d . . . . .
H5 H 0.0093 0.5418 0.1247 0.044 Uiso 1 1 calc R . . . .
C6 C 0.16116(16) 0.6664(2) 0.13793(7) 0.0332(4) Uani 1 1 d . . . . .
H6 H 0.1286 0.7746 0.1367 0.040 Uiso 1 1 calc R . . . .
C7 C 0.0588(2) 0.2190(3) 0.12260(9) 0.0535(6) Uani 1 1 d . . . . .
H7A H -0.0218 0.2547 0.1170 0.080 Uiso 1 1 calc R . . . .
H7B H 0.0738 0.1586 0.0931 0.080 Uiso 1 1 calc R . . . .
H7C H 0.0742 0.1463 0.1520 0.080 Uiso 1 1 calc R . . . .
C8 C 0.27830(16) 0.9589(2) 0.23155(6) 0.0310(4) Uani 1 1 d . . . . .
H8A H 0.2091 0.8872 0.2254 0.037 Uiso 1 1 calc R . . . .
H8B H 0.2603 1.0662 0.2141 0.037 Uiso 1 1 calc R . . . .
C9 C 0.32245(16) 0.9835(2) 0.28739(6) 0.0274(4) Uani 1 1 d . . . . .
H9 H 0.3800 1.0759 0.2916 0.033 Uiso 1 1 calc R . . . .
C10 C 0.23334(16) 1.0209(2) 0.32050(6) 0.0311(4) Uani 1 1 d D . . . .
H10 H 0.1795 0.9245 0.3135 0.037 Uiso 0.510(5) 1 calc R . P A 1
H10A H 0.1609 0.9554 0.3106 0.037 Uiso 0.490(5) 1 calc R . P A 2
C11 C 0.29077(16) 0.9913(2) 0.37458(7) 0.0317(4) Uani 1 1 d . . . . .
H11 H 0.3610 1.0626 0.3823 0.038 Uiso 1 1 calc R . . . .
C12 C 0.3263(2) 0.8113(3) 0.38351(8) 0.0498(6) Uani 1 1 d . . . . .
H12A H 0.3786 0.8020 0.4164 0.060 Uiso 1 1 calc R . . . .
H12B H 0.2571 0.7437 0.3851 0.060 Uiso 1 1 calc R . . . .
C13 C 0.38598(19) 0.7421(3) 0.34316(7) 0.0413(5) Uani 1 1 d . . . . .
H13 H 0.4242 0.6381 0.3484 0.050 Uiso 1 1 calc R . . . .
C14 C 0.38606(15) 0.8226(2) 0.30107(6) 0.0278(4) Uani 1 1 d . . . . .
C15 C 0.43443(16) 0.7633(2) 0.25626(6) 0.0310(4) Uani 1 1 d . . . . .
H15A H 0.5192 0.7748 0.2621 0.037 Uiso 1 1 calc R . . . .
H15B H 0.4136 0.6460 0.2483 0.037 Uiso 1 1 calc R . . . .
C16 C 0.1537(4) 1.1712(5) 0.30325(16) 0.0297(10) Uani 0.510(5) 1 d D U P A 1
H16A H 0.1143 1.1531 0.2682 0.036 Uiso 0.510(5) 1 calc R . P A 1
H16B H 0.0940 1.1783 0.3245 0.036 Uiso 0.510(5) 1 calc R . P A 1
C17 C 0.2190(4) 1.3340(5) 0.30638(18) 0.0424(11) Uani 0.510(5) 1 d D U P A 1
H17A H 0.2803 1.3261 0.2860 0.051 Uiso 0.510(5) 1 calc R . P A 1
H17B H 0.2562 1.3545 0.3416 0.051 Uiso 0.510(5) 1 calc R . P A 1
C18 C 0.1401(8) 1.4790(9) 0.2877(4) 0.053(2) Uani 0.510(5) 1 d D U P A 1
H18A H 0.1851 1.5818 0.2903 0.080 Uiso 0.510(5) 1 calc R . P A 1
H18B H 0.1043 1.4600 0.2527 0.080 Uiso 0.510(5) 1 calc R . P A 1
H18C H 0.0802 1.4884 0.3083 0.080 Uiso 0.510(5) 1 calc R . P A 1
C16' C 0.2109(4) 1.2151(5) 0.32081(15) 0.0297(10) Uani 0.490(5) 1 d D U P A 2
H16C H 0.1626 1.2400 0.3461 0.036 Uiso 0.490(5) 1 calc R . P A 2
H16D H 0.2855 1.2725 0.3313 0.036 Uiso 0.490(5) 1 calc R . P A 2
C17' C 0.1525(4) 1.2845(5) 0.27059(16) 0.0468(12) Uani 0.490(5) 1 d D U P A 2
H17C H 0.0883 1.2101 0.2561 0.056 Uiso 0.490(5) 1 calc R . P A 2
H17D H 0.2084 1.2855 0.2475 0.056 Uiso 0.490(5) 1 calc R . P A 2
C18' C 0.1058(9) 1.4589(10) 0.2741(4) 0.057(2) Uani 0.490(5) 1 d D U P A 2
H18D H 0.0693 1.4967 0.2406 0.086 Uiso 0.490(5) 1 calc R . P A 2
H18E H 0.0490 1.4585 0.2963 0.086 Uiso 0.490(5) 1 calc R . P A 2
H18F H 0.1691 1.5339 0.2877 0.086 Uiso 0.490(5) 1 calc R . P A 2
C19 C 0.11528(18) 1.1891(3) 0.48130(7) 0.0413(5) Uani 1 1 d . . . . .
H19A H 0.0546 1.1038 0.4726 0.050 Uiso 1 1 calc R . . . .
H19B H 0.1265 1.2075 0.5180 0.050 Uiso 1 1 calc R . . . .
C20 C 0.0731(2) 1.3516(3) 0.45452(10) 0.0523(6) Uani 1 1 d . . . . .
H20A H 0.0013 1.3863 0.4647 0.078 Uiso 1 1 calc R . . . .
H20B H 0.1316 1.4380 0.4636 0.078 Uiso 1 1 calc R . . . .
H20C H 0.0595 1.3342 0.4181 0.078 Uiso 1 1 calc R . . . .
C21 C 0.3608(2) 1.2758(3) 0.46989(9) 0.0513(6) Uani 1 1 d . . . . .
H21A H 0.4310 1.2321 0.4593 0.062 Uiso 1 1 calc R . . . .
H21B H 0.3301 1.3667 0.4467 0.062 Uiso 1 1 calc R . . . .
C22 C 0.3923(2) 1.3450(4) 0.52330(10) 0.0692(8) Uani 1 1 d . . . . .
H22A H 0.4498 1.4332 0.5241 0.104 Uiso 1 1 calc R . . . .
H22B H 0.3233 1.3903 0.5336 0.104 Uiso 1 1 calc R . . . .
H22C H 0.4241 1.2558 0.5463 0.104 Uiso 1 1 calc R . . . .
C23 C 0.3083(2) 0.9341(3) 0.50883(8) 0.0527(6) Uani 1 1 d . . . . .
H23A H 0.3812 0.8941 0.4999 0.063 Uiso 1 1 calc R . . . .
H23B H 0.3263 0.9782 0.5435 0.063 Uiso 1 1 calc R . . . .
C24 C 0.2267(3) 0.7864(3) 0.50810(10) 0.0706(8) Uani 1 1 d . . . . .
H24A H 0.2629 0.7017 0.5318 0.106 Uiso 1 1 calc R . . . .
H24B H 0.1549 0.8236 0.5179 0.106 Uiso 1 1 calc R . . . .
H24C H 0.2098 0.7393 0.4742 0.106 Uiso 1 1 calc R . . . .

loop_
_atom_site_aniso_label
_atom_site_aniso_U_11
_atom_site_aniso_U_22
_atom_site_aniso_U_33
_atom_site_aniso_U_23
_atom_site_aniso_U_13
_atom_site_aniso_U_12
S1 0.0347(3) 0.0224(2) 0.0247(2) -0.00171(17) 0.01059(18) -0.00012(19)
Si2 0.0328(3) 0.0406(3) 0.0245(3) -0.0040(2) 0.0076(2) 0.0021(2)
O1 0.0327(8) 0.0373(8) 0.0371(7) -0.0071(6) 0.0164(6) -0.0027(6)
O2 0.0570(9) 0.0233(7) 0.0301(7) 0.0041(5) 0.0127(6) 0.0039(6)
O3 0.0283(7) 0.0441(8) 0.0254(6) -0.0053(6) 0.0108(5) 0.0014(6)
N1 0.0322(8) 0.0276(8) 0.0240(7) -0.0040(6) 0.0083(6) 0.0046(6)
C1 0.0304(10) 0.0249(9) 0.0207(8) -0.0005(7) 0.0049(7) 0.0016(7)
C2 0.0303(10) 0.0256(10) 0.0289(9) 0.0011(7) 0.0056(7) 0.0045(8)
C3 0.0437(12) 0.0227(10) 0.0338(10) 0.0018(7) 0.0062(8) 0.0026(8)
C4 0.0443(12) 0.0330(11) 0.0274(9) 0.0019(8) 0.0041(8) -0.0099(9)
C5 0.0289(10) 0.0420(12) 0.0367(10) 0.0015(9) 0.0021(8) -0.0011(9)
C6 0.0327(11) 0.0313(10) 0.0343(10) 0.0008(8) 0.0025(8) 0.0067(8)
C7 0.0548(15) 0.0474(14) 0.0570(14) 0.0016(11) 0.0061(11) -0.0209(11)
C8 0.0391(11) 0.0286(10) 0.0267(9) 0.0005(7) 0.0101(8) 0.0095(8)
C9 0.0324(10) 0.0261(9) 0.0257(8) -0.0030(7) 0.0107(7) -0.0001(8)
C10 0.0373(11) 0.0318(10) 0.0269(9) 0.0043(8) 0.0132(8) 0.0091(8)
C11 0.0263(10) 0.0438(12) 0.0266(9) -0.0081(8) 0.0090(7) -0.0008(8)
C12 0.0574(15) 0.0652(16) 0.0297(10) 0.0132(10) 0.0159(10) 0.0321(12)
C13 0.0479(13) 0.0449(12) 0.0314(10) 0.0050(9) 0.0079(9) 0.0221(10)
C14 0.0247(9) 0.0315(10) 0.0265(9) -0.0050(7) 0.0027(7) 0.0025(8)
C15 0.0298(10) 0.0353(11) 0.0278(9) -0.0040(8) 0.0053(7) 0.0063(8)
C16 0.029(2) 0.030(2) 0.031(2) 0.0005(16) 0.0097(17) 0.0048(17)
C17 0.040(2) 0.034(2) 0.053(2) 0.0007(19) 0.0074(18) 0.0050(18)
C18 0.050(4) 0.033(3) 0.076(6) 0.010(3) 0.007(3) 0.009(3)
C16' 0.032(2) 0.029(2) 0.0289(19) -0.0016(16) 0.0092(17) 0.0031(18)
C17' 0.062(3) 0.040(2) 0.037(2) -0.0011(18) 0.0036(19) 0.016(2)
C18' 0.069(6) 0.050(4) 0.052(4) 0.005(3) 0.009(4) 0.027(4)
C19 0.0423(12) 0.0521(13) 0.0321(10) -0.0053(9) 0.0139(9) 0.0041(10)
C20 0.0457(14) 0.0456(14) 0.0654(16) -0.0107(11) 0.0098(12) 0.0053(11)
C21 0.0428(13) 0.0623(16) 0.0499(13) -0.0176(12) 0.0110(10) -0.0090(11)
C22 0.0653(18) 0.082(2) 0.0576(16) -0.0267(14) 0.0033(13) -0.0222(15)
C23 0.0680(16) 0.0635(16) 0.0250(10) -0.0016(10) 0.0042(10) 0.0180(13)
C24 0.107(2) 0.0555(17) 0.0563(16) 0.0184(13) 0.0333(16) 0.0141(16)

loop_
_atom_type_symbol
_atom_type_description
_atom_type_scat_dispersion_real
_atom_type_scat_dispersion_imag
_atom_type_scat_source
C C 0.0033 0.0016 'International Tables Vol C Tables 4.2.6.8 and 6.1.1.4'
H H 0.0000 0.0000 'International Tables Vol C Tables 4.2.6.8 and 6.1.1.4'
N N 0.0061 0.0033 'International Tables Vol C Tables 4.2.6.8 and 6.1.1.4'
O O 0.0106 0.0060 'International Tables Vol C Tables 4.2.6.8 and 6.1.1.4'
S S 0.1246 0.1234 'International Tables Vol C Tables 4.2.6.8 and 6.1.1.4'
Si Si 0.0817 0.0704 'International Tables Vol C Tables 4.2.6.8 and 6.1.1.4'

loop_
_geom_angle_atom_site_label_1
_geom_angle_atom_site_label_2
_geom_angle_atom_site_label_3
_geom_angle
O1 S1 O2 120.46(8)
O1 S1 N1 106.52(8)
O1 S1 C1 107.85(8)
O2 S1 N1 106.15(8)
O2 S1 C1 107.99(9)
N1 S1 C1 107.20(8)
O3 Si2 C19 103.90(9)
O3 Si2 C21 111.94(9)
O3 Si2 C23 110.41(9)
C19 Si2 C21 110.26(11)
C19 Si2 C23 110.27(10)
C21 Si2 C23 109.92(12)
C11 O3 Si2 125.62(11)
C8 N1 S1 119.61(12)
C15 N1 S1 119.32(12)
C15 N1 C8 109.42(13)
C2 C1 S1 120.00(14)
C2 C1 C6 120.13(17)
C6 C1 S1 119.87(14)
C1 C2 H2 120.1
C1 C2 C3 119.82(17)
C3 C2 H2 120.1
C2 C3 H3 119.6
C2 C3 C4 120.77(17)
C4 C3 H3 119.6
C3 C4 C5 118.64(17)
C3 C4 C7 120.46(19)
C5 C4 C7 120.90(19)
C4 C5 H5 119.4
C6 C5 C4 121.15(18)
C6 C5 H5 119.4
C1 C6 H6 120.3
C5 C6 C1 119.48(17)
C5 C6 H6 120.3
C4 C7 H7A 109.5
C4 C7 H7B 109.5
C4 C7 H7C 109.5
H7A C7 H7B 109.5
H7A C7 H7C 109.5
H7B C7 H7C 109.5
N1 C8 H8A 111.5
N1 C8 H8B 111.5
N1 C8 C9 101.46(14)
H8A C8 H8B 109.3
C9 C8 H8A 111.5
C9 C8 H8B 111.5
C8 C9 H9 108.2
C8 C9 C10 117.41(15)
C10 C9 H9 108.2
C14 C9 C8 101.38(14)
C14 C9 H9 108.2
C14 C9 C10 112.90(14)
C9 C10 H10 102.6
C9 C10 H10A 112.7
C9 C10 C16 114.86(18)
C9 C10 C16' 109.3(2)
C11 C10 C9 107.50(15)
C11 C10 H10 102.6
C11 C10 H10A 112.7
C11 C10 C16 123.6(2)
C11 C10 C16' 101.3(2)
C16 C10 H10 102.6
C16' C10 H10A 112.7
O3 C11 C10 109.52(15)
O3 C11 H11 108.7
O3 C11 C12 109.76(15)
C10 C11 H11 108.7
C12 C11 C10 111.48(16)
C12 C11 H11 108.7
C11 C12 H12A 109.0
C11 C12 H12B 109.0
H12A C12 H12B 107.8
C13 C12 C11 112.92(17)
C13 C12 H12A 109.0
C13 C12 H12B 109.0
C12 C13 H13 119.3
C14 C13 C12 121.40(18)
C14 C13 H13 119.3
C9 C14 C15 108.55(14)
C13 C14 C9 123.93(16)
C13 C14 C15 127.09(18)
N1 C15 C14 102.55(14)
N1 C15 H15A 111.3
N1 C15 H15B 111.3
C14 C15 H15A 111.3
C14 C15 H15B 111.3
H15A C15 H15B 109.2
C10 C16 H16A 109.1
C10 C16 H16B 109.1
H16A C16 H16B 107.8
C17 C16 C10 112.5(3)
C17 C16 H16A 109.1
C17 C16 H16B 109.1
C16 C17 H17A 109.3
C16 C17 H17B 109.3
C16 C17 C18 111.7(4)
H17A C17 H17B 107.9
C18 C17 H17A 109.3
C18 C17 H17B 109.3
C17 C18 H18A 109.5
C17 C18 H18B 109.5
C17 C18 H18C 109.5
H18A C18 H18B 109.5
H18A C18 H18C 109.5
H18B C18 H18C 109.5
C10 C16' H16C 108.7
C10 C16' H16D 108.7
H16C C16' H16D 107.6
C17' C16' C10 114.1(3)
C17' C16' H16C 108.7
C17' C16' H16D 108.7
C16' C17' H17C 108.9
C16' C17' H17D 108.9
C16' C17' C18' 113.3(5)
H17C C17' H17D 107.7
C18' C17' H17C 108.9
C18' C17' H17D 108.9
C17' C18' H18D 109.5
C17' C18' H18E 109.5
C17' C18' H18F 109.5
H18D C18' H18E 109.5
H18D C18' H18F 109.5
H18E C18' H18F 109.5
Si2 C19 H19A 108.7
Si2 C19 H19B 108.7
H19A C19 H19B 107.6
C20 C19 Si2 114.41(15)
C20 C19 H19A 108.7
C20 C19 H19B 108.7
C19 C20 H20A 109.5
C19 C20 H20B 109.5
C19 C20 H20C 109.5
H20A C20 H20B 109.5
H20A C20 H20C 109.5
H20B C20 H20C 109.5
Si2 C21 H21A 109.3
Si2 C21 H21B 109.3
H21A C21 H21B 107.9
C22 C21 Si2 111.81(17)
C22 C21 H21A 109.3
C22 C21 H21B 109.3
C21 C22 H22A 109.5
C21 C22 H22B 109.5
C21 C22 H22C 109.5
H22A C22 H22B 109.5
H22A C22 H22C 109.5
H22B C22 H22C 109.5
Si2 C23 H23A 108.5
Si2 C23 H23B 108.5
H23A C23 H23B 107.5
C24 C23 Si2 114.87(17)
C24 C23 H23A 108.5
C24 C23 H23B 108.5
C23 C24 H24A 109.5
C23 C24 H24B 109.5
C23 C24 H24C 109.5
H24A C24 H24B 109.5
H24A C24 H24C 109.5
H24B C24 H24C 109.5

loop_
_geom_bond_atom_site_label_1
_geom_bond_atom_site_label_2
_geom_bond_distance
S1 O1 1.4322(13)
S1 O2 1.4342(13)
S1 N1 1.6286(15)
S1 C1 1.7630(18)
Si2 O3 1.6582(13)
Si2 C19 1.861(2)
Si2 C21 1.861(2)
Si2 C23 1.867(2)
O3 C11 1.435(2)
N1 C8 1.486(2)
N1 C15 1.487(2)
C1 C2 1.386(2)
C1 C6 1.388(3)
C2 H2 0.9500
C2 C3 1.385(3)
C3 H3 0.9500
C3 C4 1.394(3)
C4 C5 1.385(3)
C4 C7 1.509(3)
C5 H5 0.9500
C5 C6 1.387(3)
C6 H6 0.9500
C7 H7A 0.9800
C7 H7B 0.9800
C7 H7C 0.9800
C8 H8A 0.9900
C8 H8B 0.9900
C8 C9 1.522(2)
C9 H9 1.0000
C9 C10 1.533(2)
C9 C14 1.511(2)
C10 H10 1.0000
C10 H10A 1.0000
C10 C11 1.518(2)
C10 C16 1.553(4)
C10 C16' 1.587(4)
C11 H11 1.0000
C11 C12 1.517(3)
C12 H12A 0.9900
C12 H12B 0.9900
C12 C13 1.511(3)
C13 H13 0.9500
C13 C14 1.313(3)
C14 C15 1.511(2)
C15 H15A 0.9900
C15 H15B 0.9900
C16 H16A 0.9900
C16 H16B 0.9900
C16 C17 1.516(5)
C17 H17A 0.9900
C17 H17B 0.9900
C17 C18 1.522(7)
C18 H18A 0.9800
C18 H18B 0.9800
C18 H18C 0.9800
C16' H16C 0.9900
C16' H16D 0.9900
C16' C17' 1.517(5)
C17' H17C 0.9900
C17' H17D 0.9900
C17' C18' 1.518(7)
C18' H18D 0.9800
C18' H18E 0.9800
C18' H18F 0.9800
C19 H19A 0.9900
C19 H19B 0.9900
C19 C20 1.535(3)
C20 H20A 0.9800
C20 H20B 0.9800
C20 H20C 0.9800
C21 H21A 0.9900
C21 H21B 0.9900
C21 C22 1.533(3)
C22 H22A 0.9800
C22 H22B 0.9800
C22 H22C 0.9800
C23 H23A 0.9900
C23 H23B 0.9900
C23 C24 1.529(4)
C24 H24A 0.9800
C24 H24B 0.9800
C24 H24C 0.9800

loop_
_geom_hbond_atom_site_label_D
_geom_hbond_atom_site_label_H
_geom_hbond_atom_site_label_A
_geom_hbond_distance_DH
_geom_hbond_distance_HA
_geom_hbond_distance_DA
_geom_hbond_angle_DHA
_geom_hbond_site_symmetry_A
C9 H9 O1 1.00 2.54 3.448(2) 150.3 2_655

loop_
_geom_torsion_atom_site_label_1
_geom_torsion_atom_site_label_2
_geom_torsion_atom_site_label_3
_geom_torsion_atom_site_label_4
_geom_torsion
S1 N1 C8 C9 178.95(12)
S1 N1 C15 C14 -159.48(12)
S1 C1 C2 C3 179.84(14)
S1 C1 C6 C5 -179.30(14)
Si2 O3 C11 C10 -150.60(13)
Si2 O3 C11 C12 86.70(18)
O1 S1 N1 C8 171.18(13)
O1 S1 N1 C15 -49.55(15)
O1 S1 C1 C2 15.31(16)
O1 S1 C1 C6 -164.39(14)
O2 S1 N1 C8 41.66(16)
O2 S1 N1 C15 -179.08(13)
O2 S1 C1 C2 146.95(13)
O2 S1 C1 C6 -32.74(16)
O3 Si2 C19 C20 -72.30(17)
O3 Si2 C21 C22 177.65(17)
O3 Si2 C23 C24 -55.21(19)
O3 C11 C12 C13 167.27(17)
N1 S1 C1 C2 -99.05(15)
N1 S1 C1 C6 81.26(16)
N1 C8 C9 C10 -163.17(15)
N1 C8 C9 C14 -39.71(17)
C1 S1 N1 C8 -73.57(15)
C1 S1 N1 C15 65.70(15)
C1 C2 C3 C4 -0.1(3)
C2 C1 C6 C5 1.0(3)
C2 C3 C4 C5 0.0(3)
C2 C3 C4 C7 179.71(17)
C3 C4 C5 C6 0.5(3)
C4 C5 C6 C1 -1.0(3)
C6 C1 C2 C3 -0.5(3)
C7 C4 C5 C6 -179.16(19)
C8 N1 C15 C14 -16.46(19)
C8 C9 C10 C11 164.02(17)
C8 C9 C10 C16 -54.3(3)
C8 C9 C10 C16' -86.9(3)
C8 C9 C14 C13 -141.4(2)
C8 C9 C14 C15 31.51(19)
C9 C10 C11 O3 175.44(14)
C9 C10 C11 C12 -62.9(2)
C9 C10 C16 C17 -64.9(4)
C9 C10 C16' C17' 66.9(4)
C9 C14 C15 N1 -10.06(19)
C10 C9 C14 C13 -14.9(3)
C10 C9 C14 C15 158.01(16)
C10 C11 C12 C13 45.7(3)
C10 C16 C17 C18 178.1(5)
C10 C16' C17' C18' 166.1(6)
C11 C10 C16 C17 70.0(4)
C11 C10 C16' C17' -179.9(3)
C11 C12 C13 C14 -11.7(3)
C12 C13 C14 C9 -3.7(3)
C12 C13 C14 C15 -175.3(2)
C13 C14 C15 N1 162.6(2)
C14 C9 C10 C11 46.6(2)
C14 C9 C10 C16 -171.7(2)
C14 C9 C10 C16' 155.7(2)
C15 N1 C8 C9 36.05(18)
C16 C10 C11 O3 37.8(3)
C16 C10 C11 C12 159.5(2)
C16' C10 C11 O3 60.9(2)
C16' C10 C11 C12 -177.4(2)
C19 Si2 O3 C11 167.25(15)
C19 Si2 C21 C22 62.5(2)
C19 Si2 C23 C24 59.04(19)
C21 Si2 O3 C11 48.28(18)
C21 Si2 C19 C20 47.82(19)
C21 Si2 C23 C24 -179.19(16)
C23 Si2 O3 C11 -74.53(17)
C23 Si2 C19 C20 169.39(16)
C23 Si2 C21 C22 -59.3(2)
